data_7706095
loop_
_publ_author_name
'Khan, Ashiq'
'Paul, Kamaldeep'
'Singh, Iqubal'
'Jasinski, Jerry P.'
'Smolenski, Victoria A.'
'Hotchkiss, Ethan P.'
'Kelley, Patrick T.'
'Shalit, Zachary A.'
'Kaur, Manpreet'
'Banerjee, Somesh'
'Roy, Partha'
'Sharma, Rekha'

_publ_section_title
;
 Copper(I) and silver(I) complexes of anthraldehyde thiosemicarbazone:
 synthesis, structure elucidation, <i>in vitro</i>
 anti-tuberculosis/cytotoxic activity and interactions with DNA/HSA.
;
_journal_issue 47
_journal_name_full 'Dalton transactions (Cambridge, England : 2003)'
_journal_page_first 17350
_journal_page_last 17367
_journal_paper_doi 10.1039/d0dt03104f
_journal_volume 49
_journal_year 2020
_chemical_formula_moiety 'C53 H45 Cu N3 P2 S2'
_chemical_formula_sum 'C53 H45 Cu N3 P2 S2'
_chemical_formula_weight 913.52
_space_group_crystal_system triclinic
_space_group_IT_number 2
_space_group_name_Hall '-P 1'
_space_group_name_H-M_alt 'P -1'
_atom_sites_solution_hydrogens geom
_atom_sites_solution_primary dual
_audit_creation_date 2020-10-07
_audit_creation_method
;
Olex2 1.2
(compiled 2018.05.29 svn.r3508 for OlexSys, GUI svn.r5506)
;
_audit_update_record
;
2020-10-08 deposited with the CCDC.	2020-10-20 downloaded from the CCDC.
;
_cell_angle_alpha 87.801(3)
_cell_angle_beta 83.782(3)
_cell_angle_gamma 84.846(2)
_cell_formula_units_Z 2
_cell_length_a 9.3567(3)
_cell_length_b 13.0349(4)
_cell_length_c 19.9282(7)
_cell_measurement_reflns_used 9853
_cell_measurement_temperature 173(2)
_cell_measurement_theta_max 32.3030
_cell_measurement_theta_min 3.6940
_cell_volume 2405.44(14)
_computing_cell_refinement
;
CrysAlisPro, Agilent Technologies,
Version 1.171.37.34 (release 22-05-2014 CrysAlis171 .NET)
(compiled May 22 2014,16:03:01)
;
_computing_data_collection
;
CrysAlisPro, Agilent Technologies,
Version 1.171.37.34 (release 22-05-2014 CrysAlis171 .NET)
(compiled May 22 2014,16:03:01)
;
_computing_data_reduction
;
CrysAlisPro, Agilent Technologies,
Version 1.171.37.34 (release 22-05-2014 CrysAlis171 .NET)
(compiled May 22 2014,16:03:01)
;
_computing_molecular_graphics 'Olex2 (Dolomanov et al., 2009)'
_computing_publication_material 'Olex2 (Dolomanov et al., 2009)'
_computing_structure_refinement 'ShelXL (Sheldrick, 2015)'
_computing_structure_solution 'ShelXT (Sheldrick, 2015)'
_diffrn_ambient_temperature 173(2)
_diffrn_detector_area_resol_mean 16.0416
_diffrn_measured_fraction_theta_full 0.982
_diffrn_measured_fraction_theta_max 0.882
_diffrn_measurement_device_type 'Rigaku Oxford Diffraction Gemini Eos'
_diffrn_measurement_method '\w scans'
_diffrn_radiation_type MoK\a
_diffrn_radiation_wavelength 0.71073
_diffrn_reflns_av_R_equivalents 0.0276
_diffrn_reflns_av_unetI/netI 0.0438
_diffrn_reflns_Laue_measured_fraction_full 0.982
_diffrn_reflns_Laue_measured_fraction_max 0.882
_diffrn_reflns_limit_h_max 14
_diffrn_reflns_limit_h_min -12
_diffrn_reflns_limit_k_max 19
_diffrn_reflns_limit_k_min -19
_diffrn_reflns_limit_l_max 29
_diffrn_reflns_limit_l_min -24
_diffrn_reflns_number 31500
_diffrn_reflns_point_group_measured_fraction_full 0.982
_diffrn_reflns_point_group_measured_fraction_max 0.882
_diffrn_reflns_theta_full 26.000
_diffrn_reflns_theta_max 32.892
_diffrn_reflns_theta_min 3.503
_exptl_absorpt_coefficient_mu 0.645
_exptl_absorpt_correction_T_max 1.00000
_exptl_absorpt_correction_T_min 0.92822
_exptl_absorpt_correction_type multi-scan
_exptl_absorpt_process_details
;
CrysAlisPro, Agilent Technologies,
Version 1.171.37.34 (release 22-05-2014 CrysAlis171 .NET)
(compiled May 22 2014,16:03:01)
Empirical absorption correction using spherical harmonics,
 implemented in SCALE3 ABSPACK scaling algorithm.
;
_exptl_crystal_colour orange
_exptl_crystal_colour_primary orange
_exptl_crystal_density_diffrn 1.261
_exptl_crystal_description prism
_exptl_crystal_F_000 950
_exptl_crystal_size_max 0.37
_exptl_crystal_size_mid 0.33
_exptl_crystal_size_min 0.29
_refine_diff_density_max 0.696
_refine_diff_density_min -0.316
_refine_diff_density_rms 0.064
_refine_ls_extinction_method none
_refine_ls_goodness_of_fit_ref 1.017
_refine_ls_hydrogen_treatment constr
_refine_ls_matrix_type full
_refine_ls_number_parameters 551
_refine_ls_number_reflns 15847
_refine_ls_number_restraints 0
_refine_ls_restrained_S_all 1.017
_refine_ls_R_factor_all 0.0594
_refine_ls_R_factor_gt 0.0418
_refine_ls_shift/su_max 0.001
_refine_ls_shift/su_mean 0.000
_refine_ls_structure_factor_coef Fsqd
_refine_ls_weighting_details 'w=1/[\s^2^(Fo^2^)+(0.0488P)^2^+0.6754P] where P=(Fo^2^+2Fc^2^)/3'
_refine_ls_weighting_scheme calc
_refine_ls_wR_factor_gt 0.0974
_refine_ls_wR_factor_ref 0.1077
_reflns_Friedel_coverage 0.000
_reflns_number_gt 12388
_reflns_number_total 15847
_reflns_threshold_expression 'I > 2\s(I)'
_cod_data_source_file d0dt03104f2.cif
_cod_data_source_block rs-ar-11
_cod_original_cell_volume 2405.44(13)
_cod_database_code 7706095
_shelx_shelxl_version_number 2018/1
_shelx_space_group_comment
;
The symmetry employed for this shelxl refinement is uniquely defined
by the following loop, which should always be used as a source of
symmetry information in preference to the above space-group names.
They are only intended as comments.
;
_shelx_estimated_absorpt_t_max 0.835
_shelx_estimated_absorpt_t_min 0.796
_olex2_refinement_description
;
1. Fixed Uiso
 At 1.2 times of:
  All C(H) groups, All N(H) groups
 At 1.5 times of:
  All C(H,H,H) groups
2.a Aromatic/amide H refined with riding coordinates:
 N1(H1), N3(H3), C2(H2), C15(H15), C14(H14), C13(H13), C12(H12), C10(H10),
 C8(H8), C7(H7), C6(H6), C5(H5), C19(H19), C20(H20), C21(H21), C22(H22),
 C23(H23), C25(H25), C26(H26), C27(H27), C28(H28), C29(H29), C31(H31), C32(H32),
  C33(H33), C34(H34), C35(H35), C37(H37), C38(H38), C39(H39), C40(H40),
 C41(H41), C43(H43), C44(H44), C45(H45), C46(H46), C47(H47), C49(H49), C50(H50),
  C51(H51), C52(H52), C53(H53)
2.b Idealised Me refined as rotating group:
 C17(H17A,H17B,H17C)
;
_olex2_exptl_crystal_mounting_method 'Polymer Loop'
_olex2_submission_special_instructions 'No special instructions were received'

loop_
_space_group_symop_operation_xyz
'x, y, z'
'-x, -y, -z'

loop_
_atom_site_label
_atom_site_type_symbol
_atom_site_fract_x
_atom_site_fract_y
_atom_site_fract_z
_atom_site_U_iso_or_equiv
_atom_site_adp_type
_atom_site_occupancy
_atom_site_site_symmetry_order
_atom_site_calc_flag
_atom_site_refinement_flags_posn
_atom_site_refinement_flags_adp
_atom_site_refinement_flags_occupancy
_atom_site_disorder_assembly
_atom_site_disorder_group
Cu1 Cu 0.81890(2) 0.21980(2) 0.71922(2) 0.02108(5) Uani 1 1 d . . . . .
S1 S 0.93878(4) 0.26084(3) 0.81351(2) 0.02554(8) Uani 1 1 d . . . . .
S2 S 0.56713(4) 0.24572(3) 0.75159(2) 0.02696(8) Uani 1 1 d . . . . .
P1 P 0.87053(4) 0.33275(3) 0.63130(2) 0.01935(8) Uani 1 1 d . . . . .
P2 P 0.86631(4) 0.04578(3) 0.71574(2) 0.02089(8) Uani 1 1 d . . . . .
N1 N 0.72271(16) 0.40460(11) 0.82999(7) 0.0283(3) Uani 1 1 d . . . . .
H1 H 0.685914 0.375025 0.797614 0.034 Uiso 1 1 calc R . . . .
N2 N 0.64803(16) 0.48783(11) 0.86222(8) 0.0297(3) Uani 1 1 d . . . . .
N3 N 0.90552(17) 0.42054(13) 0.89479(8) 0.0363(3) Uani 1 1 d . . . . .
H3 H 0.852671 0.474543 0.911794 0.044 Uiso 1 1 calc R . . . .
C1 C 0.85221(17) 0.36911(12) 0.84852(8) 0.0245(3) Uani 1 1 d . . . . .
C2 C 0.51498(19) 0.50133(13) 0.85270(9) 0.0290(3) Uani 1 1 d . . . . .
H2 H 0.480821 0.455591 0.823295 0.035 Uiso 1 1 calc R . . . .
C3 C 0.40995(18) 0.58122(12) 0.88310(8) 0.0262(3) Uani 1 1 d . . . . .
C16 C 0.43234(19) 0.63576(12) 0.94092(8) 0.0263(3) Uani 1 1 d . . . . .
C15 C 0.5594(2) 0.62164(14) 0.97476(9) 0.0351(4) Uani 1 1 d . . . . .
H15 H 0.635990 0.573330 0.958230 0.042 Uiso 1 1 calc R . . . .
C14 C 0.5734(2) 0.67623(15) 1.03060(10) 0.0389(4) Uani 1 1 d . . . . .
H14 H 0.659798 0.665105 1.051876 0.047 Uiso 1 1 calc R . . . .
C13 C 0.4633(2) 0.74833(14) 1.05728(9) 0.0382(4) Uani 1 1 d . . . . .
H13 H 0.475513 0.786059 1.095801 0.046 Uiso 1 1 calc R . . . .
C12 C 0.3397(2) 0.76340(14) 1.02750(9) 0.0363(4) Uani 1 1 d . . . . .
H12 H 0.264869 0.811781 1.045693 0.044 Uiso 1 1 calc R . . . .
C11 C 0.31922(19) 0.70820(12) 0.96930(9) 0.0287(3) Uani 1 1 d . . . . .
C10 C 0.1898(2) 0.72292(13) 0.94103(10) 0.0334(4) Uani 1 1 d . . . . .
H10 H 0.116031 0.771021 0.960475 0.040 Uiso 1 1 calc R . . . .
C9 C 0.16462(19) 0.66945(13) 0.88509(9) 0.0300(3) Uani 1 1 d . . . . .
C8 C 0.0286(2) 0.68444(15) 0.85818(11) 0.0392(4) Uani 1 1 d . . . . .
H8 H -0.045510 0.730727 0.879285 0.047 Uiso 1 1 calc R . . . .
C7 C 0.0034(2) 0.63405(16) 0.80334(12) 0.0443(5) Uani 1 1 d . . . . .
H7 H -0.088144 0.643756 0.786504 0.053 Uiso 1 1 calc R . . . .
C6 C 0.1152(2) 0.56623(16) 0.77091(11) 0.0442(5) Uani 1 1 d . . . . .
H6 H 0.098273 0.532215 0.731575 0.053 Uiso 1 1 calc R . . . .
C5 C 0.2459(2) 0.54921(15) 0.79517(10) 0.0372(4) Uani 1 1 d . . . . .
H5 H 0.318212 0.503349 0.772444 0.045 Uiso 1 1 calc R . . . .
C4 C 0.27705(19) 0.59879(12) 0.85420(9) 0.0281(3) Uani 1 1 d . . . . .
C17 C 1.0442(2) 0.39421(18) 0.91925(12) 0.0459(5) Uani 1 1 d . . . . .
H17A H 1.115366 0.373301 0.881415 0.069 Uiso 1 1 calc GR . . . .
H17B H 1.036772 0.337234 0.952636 0.069 Uiso 1 1 calc GR . . . .
H17C H 1.074679 0.454221 0.940309 0.069 Uiso 1 1 calc GR . . . .
C18 C 0.76767(17) -0.02487(11) 0.78399(8) 0.0234(3) Uani 1 1 d . . . . .
C19 C 0.73889(18) -0.12705(12) 0.77871(9) 0.0291(3) Uani 1 1 d . . . . .
H19 H 0.772120 -0.162512 0.738457 0.035 Uiso 1 1 calc R . . . .
C20 C 0.6624(2) -0.17768(14) 0.83144(10) 0.0357(4) Uani 1 1 d . . . . .
H20 H 0.643852 -0.247508 0.827303 0.043 Uiso 1 1 calc R . . . .
C21 C 0.6134(3) -0.12672(16) 0.88974(11) 0.0458(5) Uani 1 1 d . . . . .
H21 H 0.561151 -0.161250 0.926040 0.055 Uiso 1 1 calc R . . . .
C22 C 0.6403(3) -0.02529(17) 0.89531(11) 0.0531(6) Uani 1 1 d . . . . .
H22 H 0.605947 0.010036 0.935481 0.064 Uiso 1 1 calc R . . . .
C23 C 0.7172(2) 0.02556(14) 0.84281(10) 0.0395(4) Uani 1 1 d . . . . .
H23 H 0.735291 0.095404 0.847253 0.047 Uiso 1 1 calc R . . . .
C24 C 1.05416(17) -0.00115(12) 0.72038(9) 0.0275(3) Uani 1 1 d . . . . .
C25 C 1.1573(2) 0.06791(16) 0.70461(15) 0.0537(6) Uani 1 1 d . . . . .
H25 H 1.128959 0.135847 0.689298 0.064 Uiso 1 1 calc R . . . .
C26 C 1.3013(2) 0.0394(2) 0.7108(2) 0.0789(10) Uani 1 1 d . . . . .
H26 H 1.370849 0.088094 0.700706 0.095 Uiso 1 1 calc R . . . .
C27 C 1.3441(2) -0.0599(2) 0.73176(16) 0.0640(7) Uani 1 1 d . . . . .
H27 H 1.442819 -0.079118 0.736742 0.077 Uiso 1 1 calc R . . . .
C28 C 1.2436(2) -0.13114(18) 0.74541(13) 0.0529(6) Uani 1 1 d . . . . .
H28 H 1.273150 -0.200008 0.758441 0.063 Uiso 1 1 calc R . . . .
C29 C 1.0992(2) -0.10140(15) 0.73997(12) 0.0448(5) Uani 1 1 d . . . . .
H29 H 1.029853 -0.150288 0.749786 0.054 Uiso 1 1 calc R . . . .
C30 C 0.81560(18) -0.01372(11) 0.64161(8) 0.0256(3) Uani 1 1 d . . . . .
C31 C 0.6700(2) -0.00349(15) 0.63205(10) 0.0356(4) Uani 1 1 d . . . . .
H31 H 0.602251 0.029706 0.665013 0.043 Uiso 1 1 calc R . . . .
C32 C 0.6223(3) -0.04110(17) 0.57507(12) 0.0471(5) Uani 1 1 d . . . . .
H32 H 0.522179 -0.035419 0.569734 0.057 Uiso 1 1 calc R . . . .
C33 C 0.7202(3) -0.08668(16) 0.52625(12) 0.0520(6) Uani 1 1 d . . . . .
H33 H 0.687854 -0.111497 0.486827 0.062 Uiso 1 1 calc R . . . .
C34 C 0.8638(3) -0.09630(16) 0.53436(11) 0.0486(5) Uani 1 1 d . . . . .
H34 H 0.930895 -0.127748 0.500419 0.058 Uiso 1 1 calc R . . . .
C35 C 0.9131(2) -0.06039(13) 0.59201(10) 0.0356(4) Uani 1 1 d . . . . .
H35 H 1.013206 -0.067845 0.597347 0.043 Uiso 1 1 calc R . . . .
C36 C 1.06367(16) 0.33843(11) 0.60710(8) 0.0218(3) Uani 1 1 d . . . . .
C37 C 1.12706(17) 0.33841(12) 0.54053(9) 0.0268(3) Uani 1 1 d . . . . .
H37 H 1.068328 0.338567 0.504510 0.032 Uiso 1 1 calc R . . . .
C38 C 1.27610(19) 0.33816(14) 0.52660(10) 0.0341(4) Uani 1 1 d . . . . .
H38 H 1.318529 0.338038 0.481079 0.041 Uiso 1 1 calc R . . . .
C39 C 1.36283(19) 0.33809(14) 0.57851(11) 0.0359(4) Uani 1 1 d . . . . .
H39 H 1.464563 0.337370 0.568729 0.043 Uiso 1 1 calc R . . . .
C40 C 1.30098(19) 0.33906(15) 0.64471(10) 0.0355(4) Uani 1 1 d . . . . .
H40 H 1.360152 0.339650 0.680517 0.043 Uiso 1 1 calc R . . . .
C41 C 1.15259(18) 0.33919(13) 0.65888(9) 0.0288(3) Uani 1 1 d . . . . .
H41 H 1.110874 0.339795 0.704512 0.035 Uiso 1 1 calc R . . . .
C42 C 0.79820(16) 0.31270(11) 0.55155(8) 0.0215(3) Uani 1 1 d . . . . .
C43 C 0.7694(2) 0.39289(14) 0.50536(9) 0.0355(4) Uani 1 1 d . . . . .
H43 H 0.786137 0.461221 0.515335 0.043 Uiso 1 1 calc R . . . .
C44 C 0.7168(3) 0.37416(16) 0.44512(11) 0.0442(5) Uani 1 1 d . . . . .
H44 H 0.696518 0.429703 0.414355 0.053 Uiso 1 1 calc R . . . .
C45 C 0.6938(2) 0.27531(16) 0.42957(11) 0.0418(5) Uani 1 1 d . . . . .
H45 H 0.658776 0.262457 0.387972 0.050 Uiso 1 1 calc R . . . .
C46 C 0.7218(3) 0.19560(15) 0.47445(12) 0.0457(5) Uani 1 1 d . . . . .
H46 H 0.706053 0.127354 0.463836 0.055 Uiso 1 1 calc R . . . .
C47 C 0.7732(2) 0.21403(13) 0.53555(10) 0.0346(4) Uani 1 1 d . . . . .
H47 H 0.791234 0.158302 0.566490 0.041 Uiso 1 1 calc R . . . .
C48 C 0.80495(17) 0.46770(11) 0.64612(8) 0.0231(3) Uani 1 1 d . . . . .
C49 C 0.65902(19) 0.48884(13) 0.66864(9) 0.0320(4) Uani 1 1 d . . . . .
H49 H 0.599221 0.433758 0.677991 0.038 Uiso 1 1 calc R . . . .
C50 C 0.6008(2) 0.58961(15) 0.67745(10) 0.0392(4) Uani 1 1 d . . . . .
H50 H 0.501393 0.603247 0.692631 0.047 Uiso 1 1 calc R . . . .
C51 C 0.6867(2) 0.67012(14) 0.66427(10) 0.0406(4) Uani 1 1 d . . . . .
H51 H 0.646101 0.739146 0.669688 0.049 Uiso 1 1 calc R . . . .
C52 C 0.8320(2) 0.65031(13) 0.64314(10) 0.0375(4) Uani 1 1 d . . . . .
H52 H 0.891652 0.705721 0.635203 0.045 Uiso 1 1 calc R . . . .
C53 C 0.8912(2) 0.54940(12) 0.63348(9) 0.0287(3) Uani 1 1 d . . . . .
H53 H 0.990656 0.536271 0.618216 0.034 Uiso 1 1 calc R . . . .

loop_
_atom_site_aniso_label
_atom_site_aniso_U_11
_atom_site_aniso_U_22
_atom_site_aniso_U_33
_atom_site_aniso_U_23
_atom_site_aniso_U_13
_atom_site_aniso_U_12
Cu1 0.02356(9) 0.01716(9) 0.02223(10) 0.00027(6) -0.00139(6) -0.00168(6)
S1 0.02500(18) 0.02691(19) 0.02481(19) -0.00315(14) -0.00515(13) 0.00121(14)
S2 0.01862(17) 0.0313(2) 0.0314(2) 0.00030(15) -0.00524(14) -0.00182(14)
P1 0.02037(17) 0.01723(16) 0.02089(18) 0.00143(13) -0.00371(13) -0.00299(13)
P2 0.02073(17) 0.01649(16) 0.02475(19) 0.00034(13) 0.00085(13) -0.00200(13)
N1 0.0317(7) 0.0255(7) 0.0277(7) -0.0086(5) -0.0051(5) 0.0027(5)
N2 0.0336(7) 0.0235(6) 0.0307(8) -0.0070(5) 0.0015(6) 0.0014(5)
N3 0.0358(8) 0.0383(8) 0.0368(9) -0.0133(7) -0.0066(6) -0.0058(6)
C1 0.0264(7) 0.0244(7) 0.0227(7) -0.0003(5) -0.0007(5) -0.0046(6)
C2 0.0364(9) 0.0245(7) 0.0252(8) -0.0038(6) -0.0029(6) 0.0029(6)
C3 0.0329(8) 0.0203(7) 0.0244(8) -0.0013(5) -0.0001(6) 0.0007(6)
C16 0.0355(8) 0.0207(7) 0.0218(8) 0.0007(5) 0.0007(6) -0.0022(6)
C15 0.0440(10) 0.0321(9) 0.0287(9) -0.0064(7) -0.0064(7) 0.0057(7)
C14 0.0499(11) 0.0381(10) 0.0293(10) -0.0042(7) -0.0090(8) 0.0003(8)
C13 0.0591(12) 0.0333(9) 0.0219(9) -0.0049(7) 0.0024(8) -0.0079(8)
C12 0.0488(11) 0.0295(8) 0.0284(9) -0.0078(7) 0.0087(7) -0.0034(8)
C11 0.0369(9) 0.0229(7) 0.0246(8) -0.0019(6) 0.0060(6) -0.0035(6)
C10 0.0341(9) 0.0271(8) 0.0363(10) -0.0022(7) 0.0059(7) 0.0007(7)
C9 0.0329(9) 0.0245(8) 0.0310(9) 0.0023(6) 0.0011(6) -0.0007(6)
C8 0.0346(9) 0.0337(9) 0.0478(12) 0.0020(8) -0.0046(8) 0.0047(7)
C7 0.0382(10) 0.0418(11) 0.0537(13) 0.0033(9) -0.0149(9) 0.0020(8)
C6 0.0507(12) 0.0422(11) 0.0420(12) -0.0067(9) -0.0183(9) 0.0020(9)
C5 0.0423(10) 0.0365(9) 0.0327(10) -0.0063(7) -0.0072(7) 0.0032(8)
C4 0.0345(8) 0.0222(7) 0.0272(8) 0.0006(6) -0.0021(6) -0.0018(6)
C17 0.0403(11) 0.0536(12) 0.0486(13) -0.0098(10) -0.0168(9) -0.0109(9)
C18 0.0231(7) 0.0195(7) 0.0270(8) 0.0022(5) 0.0000(5) -0.0023(5)
C19 0.0282(8) 0.0232(7) 0.0354(9) 0.0009(6) 0.0009(6) -0.0052(6)
C20 0.0355(9) 0.0260(8) 0.0448(11) 0.0065(7) 0.0018(7) -0.0092(7)
C21 0.0562(13) 0.0372(10) 0.0404(11) 0.0121(8) 0.0119(9) -0.0114(9)
C22 0.0817(17) 0.0367(10) 0.0360(12) -0.0012(8) 0.0213(11) -0.0120(11)
C23 0.0601(13) 0.0253(8) 0.0312(10) -0.0006(7) 0.0087(8) -0.0103(8)
C24 0.0229(7) 0.0239(7) 0.0341(9) 0.0012(6) 0.0019(6) -0.0003(6)
C25 0.0252(9) 0.0281(9) 0.103(2) 0.0119(10) 0.0082(10) -0.0009(7)
C26 0.0226(10) 0.0505(14) 0.159(3) 0.0159(17) 0.0071(14) -0.0068(9)
C27 0.0229(9) 0.0624(15) 0.103(2) 0.0142(14) -0.0006(11) 0.0044(10)
C28 0.0318(10) 0.0484(12) 0.0733(16) 0.0248(11) -0.0006(10) 0.0081(9)
C29 0.0265(9) 0.0342(10) 0.0711(15) 0.0195(9) -0.0015(9) -0.0023(7)
C30 0.0330(8) 0.0177(7) 0.0260(8) 0.0011(5) -0.0003(6) -0.0044(6)
C31 0.0354(9) 0.0381(9) 0.0343(10) -0.0037(7) -0.0040(7) -0.0073(7)
C32 0.0517(12) 0.0461(12) 0.0484(13) -0.0001(9) -0.0201(10) -0.0133(9)
C33 0.0867(18) 0.0352(10) 0.0383(12) -0.0065(8) -0.0212(11) -0.0086(11)
C34 0.0755(16) 0.0344(10) 0.0338(11) -0.0108(8) -0.0016(10) 0.0054(10)
C35 0.0459(11) 0.0260(8) 0.0330(10) -0.0052(7) 0.0011(7) 0.0032(7)
C36 0.0231(7) 0.0177(6) 0.0253(7) 0.0012(5) -0.0041(5) -0.0038(5)
C37 0.0259(7) 0.0278(8) 0.0268(8) -0.0024(6) -0.0012(6) -0.0035(6)
C38 0.0298(9) 0.0372(9) 0.0343(10) -0.0047(7) 0.0040(7) -0.0044(7)
C39 0.0207(8) 0.0362(9) 0.0503(12) 0.0002(8) -0.0013(7) -0.0029(7)
C40 0.0271(8) 0.0406(10) 0.0412(10) 0.0063(8) -0.0131(7) -0.0075(7)
C41 0.0272(8) 0.0340(8) 0.0270(8) 0.0048(6) -0.0077(6) -0.0086(6)
C42 0.0195(6) 0.0230(7) 0.0225(7) 0.0002(5) -0.0040(5) -0.0025(5)
C43 0.0524(11) 0.0264(8) 0.0311(9) 0.0062(7) -0.0170(8) -0.0105(7)
C44 0.0620(13) 0.0397(10) 0.0346(11) 0.0087(8) -0.0226(9) -0.0077(9)
C45 0.0504(12) 0.0430(11) 0.0352(10) -0.0066(8) -0.0207(8) -0.0001(9)
C46 0.0641(14) 0.0295(9) 0.0486(12) -0.0092(8) -0.0279(10) -0.0017(9)
C47 0.0456(10) 0.0222(8) 0.0388(10) 0.0004(7) -0.0183(8) -0.0026(7)
C48 0.0290(7) 0.0200(7) 0.0206(7) 0.0006(5) -0.0058(5) 0.0001(5)
C49 0.0317(9) 0.0267(8) 0.0362(10) 0.0031(7) -0.0027(7) 0.0022(6)
C50 0.0428(10) 0.0343(9) 0.0377(10) -0.0007(8) -0.0040(8) 0.0107(8)
C51 0.0609(13) 0.0247(8) 0.0363(10) -0.0076(7) -0.0146(9) 0.0094(8)
C52 0.0571(12) 0.0216(8) 0.0365(10) -0.0015(7) -0.0139(8) -0.0074(8)
C53 0.0365(9) 0.0227(7) 0.0288(8) 0.0003(6) -0.0089(6) -0.0068(6)

loop_
_atom_type_symbol
_atom_type_description
_atom_type_scat_dispersion_real
_atom_type_scat_dispersion_imag
_atom_type_scat_source
C C 0.0033 0.0016 'International Tables Vol C Tables 4.2.6.8 and 6.1.1.4'
H H 0.0000 0.0000 'International Tables Vol C Tables 4.2.6.8 and 6.1.1.4'
Cu Cu 0.3201 1.2651 'International Tables Vol C Tables 4.2.6.8 and 6.1.1.4'
N N 0.0061 0.0033 'International Tables Vol C Tables 4.2.6.8 and 6.1.1.4'
P P 0.1023 0.0942 'International Tables Vol C Tables 4.2.6.8 and 6.1.1.4'
S S 0.1246 0.1234 'International Tables Vol C Tables 4.2.6.8 and 6.1.1.4'

loop_
_geom_angle_atom_site_label_1
_geom_angle_atom_site_label_2
_geom_angle_atom_site_label_3
_geom_angle
_geom_angle_site_symmetry_1
_geom_angle_site_symmetry_3
_geom_angle_publ_flag
S2 Cu1 S1 107.369(16) . . ?
P1 Cu1 S1 109.642(15) . . ?
P1 Cu1 S2 106.883(16) . . ?
P2 Cu1 S1 102.065(16) . . ?
P2 Cu1 S2 104.724(16) . . ?
P2 Cu1 P1 125.044(16) . . ?
C1 S1 Cu1 108.63(6) . . ?
C36 P1 Cu1 113.58(5) . . ?
C36 P1 C42 103.82(7) . . ?
C36 P1 C48 103.49(7) . . ?
C42 P1 Cu1 117.73(5) . . ?
C42 P1 C48 100.86(7) . . ?
C48 P1 Cu1 115.46(5) . . ?
C18 P2 Cu1 114.06(5) . . ?
C24 P2 Cu1 115.22(5) . . ?
C24 P2 C18 104.18(7) . . ?
C24 P2 C30 104.80(8) . . ?
C30 P2 Cu1 115.47(5) . . ?
C30 P2 C18 101.52(7) . . ?
N2 N1 H1 120.4 . . ?
C1 N1 H1 120.4 . . ?
C1 N1 N2 119.26(14) . . ?
C2 N2 N1 114.57(14) . . ?
C1 N3 H3 117.7 . . ?
C1 N3 C17 124.59(16) . . ?
C17 N3 H3 117.7 . . ?
N1 C1 S1 119.51(12) . . ?
N3 C1 S1 122.98(13) . . ?
N3 C1 N1 117.50(15) . . ?
N2 C2 H2 117.1 . . ?
N2 C2 C3 125.80(16) . . ?
C3 C2 H2 117.1 . . ?
C16 C3 C2 123.25(16) . . ?
C16 C3 C4 119.99(15) . . ?
C4 C3 C2 116.66(15) . . ?
C3 C16 C15 124.36(15) . . ?
C3 C16 C11 118.99(16) . . ?
C15 C16 C11 116.62(15) . . ?
C16 C15 H15 119.3 . . ?
C14 C15 C16 121.34(17) . . ?
C14 C15 H15 119.3 . . ?
C15 C14 H14 119.2 . . ?
C15 C14 C13 121.65(19) . . ?
C13 C14 H14 119.2 . . ?
C14 C13 H13 120.4 . . ?
C12 C13 C14 119.23(17) . . ?
C12 C13 H13 120.4 . . ?
C13 C12 H12 119.3 . . ?
C13 C12 C11 121.40(17) . . ?
C11 C12 H12 119.3 . . ?
C12 C11 C16 119.74(17) . . ?
C10 C11 C16 120.09(16) . . ?
C10 C11 C12 120.16(16) . . ?
C11 C10 H10 119.0 . . ?
C11 C10 C9 121.96(16) . . ?
C9 C10 H10 119.0 . . ?
C10 C9 C8 120.60(16) . . ?
C10 C9 C4 119.38(17) . . ?
C8 C9 C4 120.03(17) . . ?
C9 C8 H8 119.4 . . ?
C7 C8 C9 121.17(18) . . ?
C7 C8 H8 119.4 . . ?
C8 C7 H7 120.3 . . ?
C8 C7 C6 119.46(19) . . ?
C6 C7 H7 120.3 . . ?
C7 C6 H6 119.4 . . ?
C5 C6 C7 121.22(19) . . ?
C5 C6 H6 119.4 . . ?
C6 C5 H5 119.2 . . ?
C6 C5 C4 121.59(18) . . ?
C4 C5 H5 119.2 . . ?
C3 C4 C9 119.54(15) . . ?
C3 C4 C5 123.98(16) . . ?
C5 C4 C9 116.49(16) . . ?
N3 C17 H17A 109.5 . . ?
N3 C17 H17B 109.5 . . ?
N3 C17 H17C 109.5 . . ?
H17A C17 H17B 109.5 . . ?
H17A C17 H17C 109.5 . . ?
H17B C17 H17C 109.5 . . ?
C19 C18 P2 122.60(13) . . ?
C23 C18 P2 118.77(12) . . ?
C23 C18 C19 118.61(15) . . ?
C18 C19 H19 119.6 . . ?
C20 C19 C18 120.85(17) . . ?
C20 C19 H19 119.6 . . ?
C19 C20 H20 120.0 . . ?
C21 C20 C19 119.91(17) . . ?
C21 C20 H20 120.0 . . ?
C20 C21 H21 120.1 . . ?
C20 C21 C22 119.72(18) . . ?
C22 C21 H21 120.1 . . ?
C21 C22 H22 119.7 . . ?
C21 C22 C23 120.58(19) . . ?
C23 C22 H22 119.7 . . ?
C18 C23 C22 120.33(17) . . ?
C18 C23 H23 119.8 . . ?
C22 C23 H23 119.8 . . ?
C25 C24 P2 117.66(13) . . ?
C25 C24 C29 118.44(16) . . ?
C29 C24 P2 123.89(13) . . ?
C24 C25 H25 119.6 . . ?
C26 C25 C24 120.9(2) . . ?
C26 C25 H25 119.6 . . ?
C25 C26 H26 120.0 . . ?
C25 C26 C27 120.0(2) . . ?
C27 C26 H26 120.0 . . ?
C26 C27 H27 119.9 . . ?
C28 C27 C26 120.1(2) . . ?
C28 C27 H27 119.9 . . ?
C27 C28 H28 120.3 . . ?
C27 C28 C29 119.4(2) . . ?
C29 C28 H28 120.3 . . ?
C24 C29 H29 119.5 . . ?
C28 C29 C24 121.08(18) . . ?
C28 C29 H29 119.5 . . ?
C31 C30 P2 116.76(13) . . ?
C35 C30 P2 124.43(14) . . ?
C35 C30 C31 118.59(17) . . ?
C30 C31 H31 119.6 . . ?
C32 C31 C30 120.86(19) . . ?
C32 C31 H31 119.6 . . ?
C31 C32 H32 120.1 . . ?
C33 C32 C31 119.8(2) . . ?
C33 C32 H32 120.1 . . ?
C32 C33 H33 119.9 . . ?
C34 C33 C32 120.1(2) . . ?
C34 C33 H33 119.9 . . ?
C33 C34 H34 119.7 . . ?
C33 C34 C35 120.6(2) . . ?
C35 C34 H34 119.7 . . ?
C30 C35 C34 119.9(2) . . ?
C30 C35 H35 120.0 . . ?
C34 C35 H35 120.0 . . ?
C37 C36 P1 123.95(12) . . ?
C37 C36 C41 118.55(15) . . ?
C41 C36 P1 117.47(12) . . ?
C36 C37 H37 119.9 . . ?
C38 C37 C36 120.26(16) . . ?
C38 C37 H37 119.9 . . ?
C37 C38 H38 119.8 . . ?
C39 C38 C37 120.48(17) . . ?
C39 C38 H38 119.8 . . ?
C38 C39 H39 120.1 . . ?
C40 C39 C38 119.74(16) . . ?
C40 C39 H39 120.1 . . ?
C39 C40 H40 120.0 . . ?
C39 C40 C41 120.02(17) . . ?
C41 C40 H40 120.0 . . ?
C36 C41 H41 119.5 . . ?
C40 C41 C36 120.95(16) . . ?
C40 C41 H41 119.5 . . ?
C43 C42 P1 122.60(12) . . ?
C47 C42 P1 119.09(12) . . ?
C47 C42 C43 118.30(15) . . ?
C42 C43 H43 119.6 . . ?
C44 C43 C42 120.77(17) . . ?
C44 C43 H43 119.6 . . ?
C43 C44 H44 119.9 . . ?
C45 C44 C43 120.27(18) . . ?
C45 C44 H44 119.9 . . ?
C44 C45 H45 120.2 . . ?
C46 C45 C44 119.65(18) . . ?
C46 C45 H45 120.2 . . ?
C45 C46 H46 119.8 . . ?
C45 C46 C47 120.41(18) . . ?
C47 C46 H46 119.8 . . ?
C42 C47 C46 120.60(17) . . ?
C42 C47 H47 119.7 . . ?
C46 C47 H47 119.7 . . ?
C49 C48 P1 117.52(12) . . ?
C53 C48 P1 123.53(13) . . ?
C53 C48 C49 118.90(15) . . ?
C48 C49 H49 119.8 . . ?
C50 C49 C48 120.46(17) . . ?
C50 C49 H49 119.8 . . ?
C49 C50 H50 119.9 . . ?
C51 C50 C49 120.28(19) . . ?
C51 C50 H50 119.9 . . ?
C50 C51 H51 120.0 . . ?
C50 C51 C52 119.93(17) . . ?
C52 C51 H51 120.0 . . ?
C51 C52 H52 119.9 . . ?
C51 C52 C53 120.21(18) . . ?
C53 C52 H52 119.9 . . ?
C48 C53 C52 120.21(17) . . ?
C48 C53 H53 119.9 . . ?
C52 C53 H53 119.9 . . ?

loop_
_geom_bond_atom_site_label_1
_geom_bond_atom_site_label_2
_geom_bond_distance
_geom_bond_site_symmetry_2
_geom_bond_publ_flag
Cu1 S1 2.3908(4) . ?
Cu1 S2 2.3715(4) . ?
Cu1 P1 2.2841(4) . ?
Cu1 P2 2.2741(4) . ?
S1 C1 1.6978(16) . ?
P1 C36 1.8266(16) . ?
P1 C42 1.8300(16) . ?
P1 C48 1.8343(15) . ?
P2 C18 1.8259(16) . ?
P2 C24 1.8193(17) . ?
P2 C30 1.8208(17) . ?
N1 H1 0.8800 . ?
N1 N2 1.3777(18) . ?
N1 C1 1.342(2) . ?
N2 C2 1.275(2) . ?
N3 H3 0.8800 . ?
N3 C1 1.325(2) . ?
N3 C17 1.444(3) . ?
C2 H2 0.9500 . ?
C2 C3 1.467(2) . ?
C3 C16 1.421(2) . ?
C3 C4 1.423(2) . ?
C16 C15 1.424(3) . ?
C16 C11 1.436(2) . ?
C15 H15 0.9500 . ?
C15 C14 1.368(3) . ?
C14 H14 0.9500 . ?
C14 C13 1.405(3) . ?
C13 H13 0.9500 . ?
C13 C12 1.352(3) . ?
C12 H12 0.9500 . ?
C12 C11 1.427(2) . ?
C11 C10 1.385(3) . ?
C10 H10 0.9500 . ?
C10 C9 1.389(3) . ?
C9 C8 1.429(3) . ?
C9 C4 1.436(2) . ?
C8 H8 0.9500 . ?
C8 C7 1.349(3) . ?
C7 H7 0.9500 . ?
C7 C6 1.423(3) . ?
C6 H6 0.9500 . ?
C6 C5 1.359(3) . ?
C5 H5 0.9500 . ?
C5 C4 1.433(3) . ?
C17 H17A 0.9800 . ?
C17 H17B 0.9800 . ?
C17 H17C 0.9800 . ?
C18 C19 1.392(2) . ?
C18 C23 1.383(2) . ?
C19 H19 0.9500 . ?
C19 C20 1.386(2) . ?
C20 H20 0.9500 . ?
C20 C21 1.375(3) . ?
C21 H21 0.9500 . ?
C21 C22 1.379(3) . ?
C22 H22 0.9500 . ?
C22 C23 1.386(3) . ?
C23 H23 0.9500 . ?
C24 C25 1.382(3) . ?
C24 C29 1.391(2) . ?
C25 H25 0.9500 . ?
C25 C26 1.382(3) . ?
C26 H26 0.9500 . ?
C26 C27 1.383(4) . ?
C27 H27 0.9500 . ?
C27 C28 1.379(3) . ?
C28 H28 0.9500 . ?
C28 C29 1.387(3) . ?
C29 H29 0.9500 . ?
C30 C31 1.390(3) . ?
C30 C35 1.389(2) . ?
C31 H31 0.9500 . ?
C31 C32 1.386(3) . ?
C32 H32 0.9500 . ?
C32 C33 1.376(4) . ?
C33 H33 0.9500 . ?
C33 C34 1.365(4) . ?
C34 H34 0.9500 . ?
C34 C35 1.395(3) . ?
C35 H35 0.9500 . ?
C36 C37 1.393(2) . ?
C36 C41 1.395(2) . ?
C37 H37 0.9500 . ?
C37 C38 1.392(2) . ?
C38 H38 0.9500 . ?
C38 C39 1.382(3) . ?
C39 H39 0.9500 . ?
C39 C40 1.382(3) . ?
C40 H40 0.9500 . ?
C40 C41 1.386(2) . ?
C41 H41 0.9500 . ?
C42 C43 1.393(2) . ?
C42 C47 1.383(2) . ?
C43 H43 0.9500 . ?
C43 C44 1.384(3) . ?
C44 H44 0.9500 . ?
C44 C45 1.377(3) . ?
C45 H45 0.9500 . ?
C45 C46 1.371(3) . ?
C46 H46 0.9500 . ?
C46 C47 1.393(3) . ?
C47 H47 0.9500 . ?
C48 C49 1.397(2) . ?
C48 C53 1.392(2) . ?
C49 H49 0.9500 . ?
C49 C50 1.386(3) . ?
C50 H50 0.9500 . ?
C50 C51 1.378(3) . ?
C51 H51 0.9500 . ?
C51 C52 1.384(3) . ?
C52 H52 0.9500 . ?
C52 C53 1.392(2) . ?
C53 H53 0.9500 . ?

loop_
_geom_hbond_atom_site_label_D
_geom_hbond_atom_site_label_H
_geom_hbond_atom_site_label_A
_geom_hbond_distance_DH
_geom_hbond_distance_HA
_geom_hbond_distance_DA
_geom_hbond_angle_DHA
_geom_hbond_site_symmetry_A
_geom_hbond_publ_flag
N1 H1 S2 0.88 2.37 3.1831(15) 154.7 . yes
C15 H15 N2 0.95 2.24 2.898(2) 125.8 . yes

loop_
_geom_torsion_atom_site_label_1
_geom_torsion_atom_site_label_2
_geom_torsion_atom_site_label_3
_geom_torsion_atom_site_label_4
_geom_torsion
_geom_torsion_site_symmetry_1
_geom_torsion_site_symmetry_2
_geom_torsion_site_symmetry_3
_geom_torsion_site_symmetry_4
_geom_torsion_publ_flag
Cu1 S1 C1 N1 12.08(15) . . . . ?
Cu1 S1 C1 N3 -169.02(13) . . . . ?
Cu1 P1 C36 C37 135.35(12) . . . . ?
Cu1 P1 C36 C41 -42.33(13) . . . . ?
Cu1 P1 C42 C43 152.98(13) . . . . ?
Cu1 P1 C42 C47 -28.22(16) . . . . ?
Cu1 P1 C48 C49 -52.54(14) . . . . ?
Cu1 P1 C48 C53 130.19(13) . . . . ?
Cu1 P2 C18 C19 155.98(12) . . . . ?
Cu1 P2 C18 C23 -22.81(17) . . . . ?
Cu1 P2 C24 C25 -19.7(2) . . . . ?
Cu1 P2 C24 C29 159.10(16) . . . . ?
Cu1 P2 C30 C31 -61.77(14) . . . . ?
Cu1 P2 C30 C35 112.71(14) . . . . ?
P1 C36 C37 C38 -177.06(13) . . . . ?
P1 C36 C41 C40 177.28(13) . . . . ?
P1 C42 C43 C44 178.99(16) . . . . ?
P1 C42 C47 C46 -178.29(16) . . . . ?
P1 C48 C49 C50 -176.62(15) . . . . ?
P1 C48 C53 C52 177.12(13) . . . . ?
P2 C18 C19 C20 -179.35(14) . . . . ?
P2 C18 C23 C22 179.19(19) . . . . ?
P2 C24 C25 C26 176.2(3) . . . . ?
P2 C24 C29 C28 -177.05(19) . . . . ?
P2 C30 C31 C32 176.29(15) . . . . ?
P2 C30 C35 C34 -174.75(15) . . . . ?
N1 N2 C2 C3 177.42(15) . . . . ?
N2 N1 C1 S1 175.10(12) . . . . ?
N2 N1 C1 N3 -3.9(2) . . . . ?
N2 C2 C3 C16 -18.0(3) . . . . ?
N2 C2 C3 C4 165.62(17) . . . . ?
C1 N1 N2 C2 -164.72(16) . . . . ?
C2 C3 C16 C15 1.8(3) . . . . ?
C2 C3 C16 C11 -176.28(15) . . . . ?
C2 C3 C4 C9 174.64(15) . . . . ?
C2 C3 C4 C5 -4.9(3) . . . . ?
C3 C16 C15 C14 -179.46(17) . . . . ?
C3 C16 C11 C12 179.80(15) . . . . ?
C3 C16 C11 C10 1.0(2) . . . . ?
C16 C3 C4 C9 -1.9(2) . . . . ?
C16 C3 C4 C5 178.58(16) . . . . ?
C16 C15 C14 C13 0.2(3) . . . . ?
C16 C11 C10 C9 -0.1(3) . . . . ?
C15 C16 C11 C12 1.6(2) . . . . ?
C15 C16 C11 C10 -177.19(16) . . . . ?
C15 C14 C13 C12 0.7(3) . . . . ?
C14 C13 C12 C11 -0.5(3) . . . . ?
C13 C12 C11 C16 -0.7(3) . . . . ?
C13 C12 C11 C10 178.06(17) . . . . ?
C12 C11 C10 C9 -178.90(16) . . . . ?
C11 C16 C15 C14 -1.4(3) . . . . ?
C11 C10 C9 C8 178.38(17) . . . . ?
C11 C10 C9 C4 -1.8(3) . . . . ?
C10 C9 C8 C7 179.09(19) . . . . ?
C10 C9 C4 C3 2.8(2) . . . . ?
C10 C9 C4 C5 -177.67(16) . . . . ?
C9 C8 C7 C6 -1.2(3) . . . . ?
C8 C9 C4 C3 -177.38(16) . . . . ?
C8 C9 C4 C5 2.2(2) . . . . ?
C8 C7 C6 C5 1.7(3) . . . . ?
C7 C6 C5 C4 -0.2(3) . . . . ?
C6 C5 C4 C3 177.79(19) . . . . ?
C6 C5 C4 C9 -1.7(3) . . . . ?
C4 C3 C16 C15 178.08(16) . . . . ?
C4 C3 C16 C11 0.0(2) . . . . ?
C4 C9 C8 C7 -0.7(3) . . . . ?
C17 N3 C1 S1 2.5(3) . . . . ?
C17 N3 C1 N1 -178.61(18) . . . . ?
C18 P2 C24 C25 -145.38(18) . . . . ?
C18 P2 C24 C29 33.4(2) . . . . ?
C18 P2 C30 C31 62.14(14) . . . . ?
C18 P2 C30 C35 -123.38(15) . . . . ?
C18 C19 C20 C21 0.3(3) . . . . ?
C19 C18 C23 C22 0.3(3) . . . . ?
C19 C20 C21 C22 0.2(4) . . . . ?
C20 C21 C22 C23 -0.4(4) . . . . ?
C21 C22 C23 C18 0.1(4) . . . . ?
C23 C18 C19 C20 -0.6(3) . . . . ?
C24 P2 C18 C19 -77.57(15) . . . . ?
C24 P2 C18 C23 103.64(16) . . . . ?
C24 P2 C30 C31 170.34(13) . . . . ?
C24 P2 C30 C35 -15.18(16) . . . . ?
C24 C25 C26 C27 1.3(5) . . . . ?
C25 C24 C29 C28 1.7(3) . . . . ?
C25 C26 C27 C28 1.0(5) . . . . ?
C26 C27 C28 C29 -2.0(5) . . . . ?
C27 C28 C29 C24 0.6(4) . . . . ?
C29 C24 C25 C26 -2.6(4) . . . . ?
C30 P2 C18 C19 31.12(16) . . . . ?
C30 P2 C18 C23 -147.67(16) . . . . ?
C30 P2 C24 C25 108.37(18) . . . . ?
C30 P2 C24 C29 -72.86(19) . . . . ?
C30 C31 C32 C33 -1.8(3) . . . . ?
C31 C30 C35 C34 -0.4(3) . . . . ?
C31 C32 C33 C34 1.0(3) . . . . ?
C32 C33 C34 C35 0.1(3) . . . . ?
C33 C34 C35 C30 -0.4(3) . . . . ?
C35 C30 C31 C32 1.5(3) . . . . ?
C36 P1 C42 C43 -80.53(16) . . . . ?
C36 P1 C42 C47 98.28(14) . . . . ?
C36 P1 C48 C49 -177.28(13) . . . . ?
C36 P1 C48 C53 5.46(15) . . . . ?
C36 C37 C38 C39 -0.1(3) . . . . ?
C37 C36 C41 C40 -0.5(2) . . . . ?
C37 C38 C39 C40 -0.5(3) . . . . ?
C38 C39 C40 C41 0.6(3) . . . . ?
C39 C40 C41 C36 -0.1(3) . . . . ?
C41 C36 C37 C38 0.6(2) . . . . ?
C42 P1 C36 C37 6.28(15) . . . . ?
C42 P1 C36 C41 -171.40(12) . . . . ?
C42 P1 C48 C49 75.50(14) . . . . ?
C42 P1 C48 C53 -101.77(14) . . . . ?
C42 C43 C44 C45 -0.8(3) . . . . ?
C43 C42 C47 C46 0.6(3) . . . . ?
C43 C44 C45 C46 0.7(4) . . . . ?
C44 C45 C46 C47 0.0(4) . . . . ?
C45 C46 C47 C42 -0.7(3) . . . . ?
C47 C42 C43 C44 0.2(3) . . . . ?
C48 P1 C36 C37 -98.71(14) . . . . ?
C48 P1 C36 C41 83.61(13) . . . . ?
C48 P1 C42 C43 26.43(16) . . . . ?
C48 P1 C42 C47 -154.76(14) . . . . ?
C48 C49 C50 C51 -0.2(3) . . . . ?
C49 C48 C53 C52 -0.1(2) . . . . ?
C49 C50 C51 C52 -1.0(3) . . . . ?
C50 C51 C52 C53 1.6(3) . . . . ?
C51 C52 C53 C48 -1.1(3) . . . . ?
C53 C48 C49 C50 0.8(3) . . . . ?

loop_
_smtbx_masks_void_nr
_smtbx_masks_void_average_x
_smtbx_masks_void_average_y
_smtbx_masks_void_average_z
_smtbx_masks_void_volume
_smtbx_masks_void_count_electrons
_smtbx_masks_void_content
1 0.000 0.000 0.000 246.1 35.4 ?
